data_4000090
_journal_name_full 'Chemistry of Materials'
_journal_year 2001
_chemical_formula_sum 'Cl Cs3 H12 O25 U6'
_chemical_formula_weight 2274.46
_space_group_IT_number 5
_symmetry_cell_setting monoclinic
_symmetry_space_group_name_Hall 'C 2y'
_symmetry_space_group_name_H-M 'C 1 2 1'
_atom_sites_solution_hydrogens geom
_atom_sites_solution_primary direct
_atom_sites_solution_secondary difmap
_cell_angle_alpha 90.00
_cell_angle_beta 127.929(4)
_cell_angle_gamma 90.00
_cell_formula_units_Z 2
_cell_length_a 19.615(5)
_cell_length_b 7.239(2)
_cell_length_c 12.064(3)
_cell_measurement_reflns_used 1099
_cell_measurement_temperature 293(2)
_cell_measurement_theta_max 28.28
_cell_measurement_theta_min 2.14
_cell_volume 1351.2(6)
_diffrn_ambient_temperature 293(2)
_diffrn_detector_area_resol_mean ?
_diffrn_measured_fraction_theta_full 0.930
_diffrn_measured_fraction_theta_max 0.930
_diffrn_measurement_device_type 'Bruker 1K CCD'
_diffrn_measurement_method ?
_diffrn_radiation_monochromator graphite
_diffrn_radiation_source 'fine-focus sealed tube'
_diffrn_radiation_type MoK\a
_diffrn_radiation_wavelength 0.71073
_diffrn_reflns_av_R_equivalents 0.1170
_diffrn_reflns_av_sigmaI/netI 0.1532
_diffrn_reflns_limit_h_max 25
_diffrn_reflns_limit_h_min -16
_diffrn_reflns_limit_k_max 7
_diffrn_reflns_limit_k_min -9
_diffrn_reflns_limit_l_max 15
_diffrn_reflns_limit_l_min -15
_diffrn_reflns_number 3750
_diffrn_reflns_theta_full 28.28
_diffrn_reflns_theta_max 28.28
_diffrn_reflns_theta_min 2.14
_diffrn_standards_decay_% ?
_diffrn_standards_interval_count ?
_diffrn_standards_interval_time ?
_diffrn_standards_number ?
_exptl_absorpt_coefficient_mu 40.000
_exptl_absorpt_correction_type semi-empirical
_exptl_crystal_colour green-yellow
_exptl_crystal_density_diffrn 5.590
_exptl_crystal_density_meas ?
_exptl_crystal_density_method 'not measured'
_exptl_crystal_description plate
_exptl_crystal_F_000 1892
_exptl_crystal_size_max 0.05
_exptl_crystal_size_mid 0.04
_exptl_crystal_size_min 0.01
_refine_diff_density_max 4.938
_refine_diff_density_min -4.162
_refine_diff_density_rms 0.957
_refine_ls_abs_structure_details 'Flack H D (1983), Acta Cryst. A39, 876-881'
_refine_ls_abs_structure_Flack 0.48(3)
_refine_ls_extinction_coef 0.00000(5)
_refine_ls_extinction_expression Fc^*^=kFc[1+0.001xFc^2^\l^3^/sin(2\q)]^-1/4^
_refine_ls_extinction_method SHELXL
_refine_ls_goodness_of_fit_ref 1.021
_refine_ls_hydrogen_treatment mixed
_refine_ls_matrix_type full
_refine_ls_number_parameters 98
_refine_ls_number_reflns 2462
_refine_ls_number_restraints 1
_refine_ls_restrained_S_all 1.021
_refine_ls_R_factor_all 0.1024
_refine_ls_R_factor_gt 0.0720
_refine_ls_shift/su_max 1.776
_refine_ls_shift/su_mean 0.020
_refine_ls_structure_factor_coef Fsqd
_refine_ls_weighting_details 'calc w=1/[\s^2^(Fo^2^)+(0.0800P)^2^+0.0000P] where P=(Fo^2^+2Fc^2^)/3'
_refine_ls_weighting_scheme calc
_refine_ls_wR_factor_gt 0.1596
_refine_ls_wR_factor_ref 0.1705
_reflns_number_gt 1800
_reflns_number_total 2462
_reflns_threshold_expression >2sigma(I)
_cod_original_sg_symbol_H-M 'C 2'
_cod_original_formula_sum 'H12 Cl Cs3 O25 U6'
_cod_database_code 4000090

loop_
_symmetry_equiv_pos_as_xyz
'x, y, z'
'-x, y, -z'
'x+1/2, y+1/2, z'
'-x+1/2, y+1/2, -z'

loop_
_atom_site_label
_atom_site_type_symbol
_atom_site_fract_x
_atom_site_fract_y
_atom_site_fract_z
_atom_site_U_iso_or_equiv
_atom_site_adp_type
_atom_site_occupancy
_atom_site_symmetry_multiplicity
_atom_site_calc_flag
_atom_site_refinement_flags
_atom_site_disorder_assembly
_atom_site_disorder_group
U1 U 0.75876(9) 0.2139(2) 0.94977(16) 0.0088(4) Uani 1 1 d . . .
U2 U 0.75869(9) 0.2139(2) 0.56766(15) 0.0088(3) Uani 1 1 d . . .
U3 U 0.77972(10) 0.6426(2) 0.77975(16) 0.0092(4) Uani 1 1 d . . .
Cs1 Cs 0.0000(2) 0.5127(5) 0.7817(4) 0.0253(8) Uani 1 1 d . . .
Cs2 Cs 0.5000 0.3792(9) 0.5000 0.0449(16) Uani 1 2 d S . .
Cl1 Cl 0.0000 0.205(3) 0.0000 0.036(5) Uani 1 2 d S . .
O1 O 0.6482(18) 0.204(5) 0.506(3) 0.024(7) Uiso 1 1 d . . .
O2 O 0.8959(19) 0.637(5) 0.892(3) 0.021(7) Uiso 1 1 d . . .
O3 O 0.8661(19) 0.201(5) 0.628(3) 0.028(7) Uiso 1 1 d . . .
O4 O 0.664(2) 0.664(6) 0.661(4) 0.044(11) Uiso 1 1 d . . .
O5 O 0.867(2) 0.200(5) 0.103(3) 0.032(8) Uiso 1 1 d . . .
O6 O 0.6519(19) 0.208(5) 0.791(3) 0.028(7) Uiso 1 1 d . . .
O7 O 0.774(2) 0.520(5) 0.607(3) 0.019(7) Uiso 1 1 d . . .
O8 O 0.772(2) 0.526(5) 0.937(3) 0.021(8) Uiso 1 1 d . . .
OH9 O 0.7903(19) 0.891(4) 0.656(3) 0.015(7) Uiso 1 1 d . . .
OH10 O 0.7955(19) 0.885(4) 0.938(3) 0.013(7) Uiso 1 1 d . . .
OH11 O 0.8039(18) 0.276(4) 0.802(3) 0.011(6) Uiso 1 1 d . . .
OW12 O 0.004(4) 0.917(9) 0.189(6) 0.09(2) Uiso 1 1 d . . .
OW13 O 0.5000 0.926(11) 0.5000 0.08(2) Uiso 1 2 d S . .

loop_
_atom_site_aniso_label
_atom_site_aniso_U_11
_atom_site_aniso_U_22
_atom_site_aniso_U_33
_atom_site_aniso_U_23
_atom_site_aniso_U_13
_atom_site_aniso_U_12
U1 0.0131(8) 0.0056(7) 0.0107(7) 0.0002(8) 0.0088(6) -0.0005(8)
U2 0.0138(8) 0.0053(7) 0.0082(7) -0.0020(8) 0.0072(6) -0.0012(8)
U3 0.0125(8) 0.0081(7) 0.0091(8) -0.0026(7) 0.0077(7) -0.0020(7)
Cs1 0.0169(16) 0.0226(17) 0.030(2) 0.0056(14) 0.0116(15) 0.0018(13)
Cs2 0.019(3) 0.052(4) 0.050(4) 0.000 0.014(3) 0.000
Cl1 0.010(7) 0.061(13) 0.022(8) 0.000 0.002(6) 0.000
